data_7248721
loop_
_publ_author_name
'Shaikh, Samir R.'
'Gawade, Rupesh L.'
'Dabke, Niteen B.'
'Dash, Soumya R.'
'Vanka, Kumar'
'Gonnade, Rajesh G.'

_publ_section_title
;
 Crystal engineering for intramolecular \p--\p stacking: effect of
 substitution of electron-donating and electron-withdrawing groups on the
 molecular geometry in conformationally flexible Sulfoesters and
 sulfonamides
;
_journal_issue 26
_journal_name_full CrystEngComm
_journal_page_first 3557
_journal_page_last 3573
_journal_paper_doi 10.1039/D4CE00309H
_journal_volume 26
_journal_year 2024
_chemical_formula_moiety 'C13 H13 Br N2 O2 S'
_chemical_formula_sum 'C13 H13 Br N2 O2 S'
_chemical_formula_weight 341.22
_space_group_crystal_system triclinic
_space_group_IT_number 2
_space_group_name_Hall '-P 1'
_space_group_name_H-M_alt 'P -1'
_atom_sites_solution_hydrogens mixed
_atom_sites_solution_primary direct
_atom_sites_solution_secondary 'difference Fourier'
_audit_creation_method SHELXL-2018/3
_audit_update_record
;
2024-03-02 deposited with the CCDC.	2024-05-27 downloaded from the CCDC.
;
_cell_angle_alpha 88.8110(10)
_cell_angle_beta 85.7720(10)
_cell_angle_gamma 76.8740(10)
_cell_formula_units_Z 4
_cell_length_a 5.5952(2)
_cell_length_b 12.3194(4)
_cell_length_c 20.3022(7)
_cell_measurement_reflns_used 9854
_cell_measurement_temperature 100(2)
_cell_measurement_theta_max 36.03
_cell_measurement_theta_min 2.64
_cell_volume 1359.14(8)
_computing_cell_refinement 'SAINT (Bruker, 2016)'
_computing_data_collection 'APEX3 (Bruker, 2016)'
_computing_data_reduction 'SAINT (Bruker, 2016)'
_computing_molecular_graphics 'Bruker SHELXTL, Mercury 2020.20'
_computing_publication_material 'Bruker SHELXTL'
_computing_structure_refinement 'SHELXL-2018/3 (Sheldrick, 2018)'
_computing_structure_solution 'SHELXT 2014/5 (Sheldrick, 2014)'
_diffrn_ambient_temperature 100(2)
_diffrn_detector 'Photon II CPAD Area Detector'
_diffrn_detector_area_resol_mean 7.39
_diffrn_measured_fraction_theta_full 0.988
_diffrn_measured_fraction_theta_max 0.910
_diffrn_measurement_device '\k-geometry diffractometer'
_diffrn_measurement_device_type 'Bruker D8 VENTURE Kappa Duo PHOTON II CPAD'
_diffrn_measurement_method '\f and \w scans'
_diffrn_radiation_monochromator 'multilayer mirrors'
_diffrn_radiation_type MoK\a
_diffrn_radiation_wavelength 0.71073
_diffrn_reflns_av_R_equivalents 0.0216
_diffrn_reflns_av_unetI/netI 0.0169
_diffrn_reflns_Laue_measured_fraction_full 0.988
_diffrn_reflns_Laue_measured_fraction_max 0.910
_diffrn_reflns_limit_h_max 9
_diffrn_reflns_limit_h_min -9
_diffrn_reflns_limit_k_max 20
_diffrn_reflns_limit_k_min -18
_diffrn_reflns_limit_l_max 33
_diffrn_reflns_limit_l_min -33
_diffrn_reflns_number 67292
_diffrn_reflns_point_group_measured_fraction_full 0.988
_diffrn_reflns_point_group_measured_fraction_max 0.910
_diffrn_reflns_theta_full 25.242
_diffrn_reflns_theta_max 36.596
_diffrn_reflns_theta_min 2.638
_diffrn_source 'micro-focus sealed tube'
_diffrn_source_type 'Incoatech I\mS HB'
_exptl_absorpt_coefficient_mu 3.177
_exptl_absorpt_correction_T_max 0.7472
_exptl_absorpt_correction_T_min 0.6120
_exptl_absorpt_correction_type multi-scan
_exptl_absorpt_process_details 'SADABS (Bruker, 2016)'
_exptl_crystal_colour COLOURLESS
_exptl_crystal_density_diffrn 1.668
_exptl_crystal_description PLATE
_exptl_crystal_F_000 688
_exptl_crystal_size_max 0.210
_exptl_crystal_size_mid 0.100
_exptl_crystal_size_min 0.040
_refine_diff_density_max 0.631
_refine_diff_density_min -0.490
_refine_diff_density_rms 0.062
_refine_ls_extinction_method none
_refine_ls_goodness_of_fit_ref 1.025
_refine_ls_hydrogen_treatment mixed
_refine_ls_matrix_type full
_refine_ls_number_parameters 351
_refine_ls_number_reflns 12244
_refine_ls_number_restraints 0
_refine_ls_restrained_S_all 1.025
_refine_ls_R_factor_all 0.0277
_refine_ls_R_factor_gt 0.0230
_refine_ls_shift/su_max 0.003
_refine_ls_shift/su_mean 0.000
_refine_ls_structure_factor_coef Fsqd
_refine_ls_weighting_details 'w=1/[\s^2^(Fo^2^)+(0.0279P)^2^+0.5644P] where P=(Fo^2^+2Fc^2^)/3'
_refine_ls_weighting_scheme calc
_refine_ls_wR_factor_gt 0.0580
_refine_ls_wR_factor_ref 0.0597
_reflns_Friedel_coverage 0.000
_reflns_number_gt 11050
_reflns_number_total 12244
_reflns_threshold_expression 'I > 2\s(I)'
_cod_data_source_file d4ce00309h2.cif
_cod_data_source_block 4c
_cod_depositor_comments
;
The following automatic conversions were performed:

data item '_atom_sites_solution_primary' value 'direct method' was
changed to 'direct'.

Automatic conversion script
Id: cif_fix_values 8170 2020-07-09 18:12:32Z antanas 

 Adding full bibliography for 7248707--7248724.cif.
;
_cod_database_code 7248721
_shelx_shelxl_version_number 2018/3
_shelx_space_group_comment
;
The symmetry employed for this shelxl refinement is uniquely defined
by the following loop, which should always be used as a source of
symmetry information in preference to the above space-group names.
They are only intended as comments.
;
_shelx_estimated_absorpt_t_min 0.555
_shelx_estimated_absorpt_t_max 0.883

loop_
_space_group_symop_operation_xyz
'x, y, z'
'-x, -y, -z'

loop_
_atom_site_label
_atom_site_type_symbol
_atom_site_fract_x
_atom_site_fract_y
_atom_site_fract_z
_atom_site_U_iso_or_equiv
_atom_site_adp_type
_atom_site_occupancy
_atom_site_site_symmetry_order
_atom_site_calc_flag
_atom_site_refinement_flags_posn
_atom_site_refinement_flags_adp
_atom_site_refinement_flags_occupancy
_atom_site_disorder_assembly
_atom_site_disorder_group
Br1A Br 0.83672(2) 1.14024(2) 0.66156(2) 0.01963(3) Uani 1 1 d . . . . .
S1A S 0.43827(4) 0.72764(2) 0.56128(2) 0.01274(4) Uani 1 1 d . . . . .
O1A O 0.32776(13) 0.68595(6) 0.62002(4) 0.01796(12) Uani 1 1 d . . . . .
O2A O 0.29071(13) 0.76521(6) 0.50668(4) 0.01829(12) Uani 1 1 d . . . . .
N1A N 0.66995(14) 0.63094(7) 0.53753(4) 0.01459(13) Uani 1 1 d . . . . .
H1NA H 0.736(3) 0.5866(14) 0.5681(8) 0.025(4) Uiso 1 1 d . . . . .
N2A N 1.12980(15) 0.52470(7) 0.35895(4) 0.01561(13) Uani 1 1 d . . . . .
C1A C 0.72020(17) 1.01920(8) 0.63047(5) 0.01528(14) Uani 1 1 d . . . . .
C2A C 0.50406(18) 1.04046(8) 0.59811(5) 0.01807(16) Uani 1 1 d . . . . .
H2A H 0.415086 1.114882 0.591719 0.022 Uiso 1 1 calc R U . . .
C3A C 0.41950(17) 0.95120(8) 0.57516(5) 0.01701(15) Uani 1 1 d . . . . .
H3A H 0.272274 0.964156 0.552803 0.020 Uiso 1 1 calc R U . . .
C4A C 0.55277(16) 0.84270(7) 0.58528(4) 0.01297(13) Uani 1 1 d . . . . .
C5A C 0.77027(17) 0.82258(8) 0.61714(5) 0.01574(14) Uani 1 1 d . . . . .
H5A H 0.860767 0.748280 0.623038 0.019 Uiso 1 1 calc R U . . .
C6A C 0.85513(17) 0.91124(8) 0.64035(5) 0.01700(15) Uani 1 1 d . . . . .
H6A H 1.002659 0.898356 0.662571 0.020 Uiso 1 1 calc R U . . .
C7A C 0.81889(16) 0.64222(7) 0.47648(4) 0.01407(14) Uani 1 1 d . . . . .
H7A1 H 0.992959 0.605820 0.482314 0.017 Uiso 1 1 calc R U . . .
H7A2 H 0.809497 0.722236 0.467213 0.017 Uiso 1 1 calc R U . . .
C8A C 0.73166(17) 0.58964(8) 0.41768(5) 0.01672(15) Uani 1 1 d . . . . .
H8A1 H 0.724098 0.511778 0.428705 0.020 Uiso 1 1 calc R U . . .
H8A2 H 0.563974 0.631321 0.408667 0.020 Uiso 1 1 calc R U . . .
C9A C 0.90230(16) 0.59090(8) 0.35697(4) 0.01427(14) Uani 1 1 d . . . . .
C10A C 0.83235(17) 0.65823(8) 0.30243(5) 0.01668(15) Uani 1 1 d . . . . .
H10A H 0.671105 0.704121 0.302194 0.020 Uiso 1 1 calc R U . . .
C11A C 1.00046(18) 0.65764(8) 0.24843(5) 0.01717(15) Uani 1 1 d . . . . .
H11A H 0.955588 0.702507 0.210717 0.021 Uiso 1 1 calc R U . . .
C12A C 1.23516(18) 0.59027(8) 0.25062(5) 0.01742(15) Uani 1 1 d . . . . .
H12A H 1.354609 0.588478 0.214648 0.021 Uiso 1 1 calc R U . . .
C13A C 1.29124(17) 0.52553(8) 0.30666(5) 0.01711(15) Uani 1 1 d . . . . .
H13A H 1.451952 0.479504 0.308076 0.021 Uiso 1 1 calc R U . . .
Br1B Br 0.90756(2) 1.08669(2) 0.18863(2) 0.02494(3) Uani 1 1 d . . . . .
S1B S 0.40166(4) 0.73986(2) 0.05265(2) 0.01572(4) Uani 1 1 d . . . . .
O1B O 0.25244(16) 0.69845(7) 0.10356(4) 0.02410(15) Uani 1 1 d . . . . .
O2B O 0.29311(14) 0.78899(6) -0.00601(4) 0.01998(13) Uani 1 1 d . . . . .
N1B N 0.62741(17) 0.64032(7) 0.02872(4) 0.01822(14) Uani 1 1 d . . . . .
H1NB H 0.693(3) 0.6510(15) -0.0085(9) 0.032(4) Uiso 1 1 d . . . . .
N2B N 1.15930(15) 0.34049(7) 0.10395(4) 0.01719(14) Uani 1 1 d . . . . .
C1B C 0.75215(18) 0.98571(8) 0.14934(5) 0.01799(16) Uani 1 1 d . . . . .
C2B C 0.7989(2) 0.96616(10) 0.08223(6) 0.0267(2) Uani 1 1 d . . . . .
H2B H 0.905674 1.003258 0.056731 0.032 Uiso 1 1 calc R U . . .
C3B C 0.6878(2) 0.89169(10) 0.05266(5) 0.0255(2) Uani 1 1 d . . . . .
H3B H 0.718721 0.876976 0.006700 0.031 Uiso 1 1 calc R U . . .
C4B C 0.53092(17) 0.83877(8) 0.09076(4) 0.01506(14) Uani 1 1 d . . . . .
C5B C 0.4839(2) 0.85954(10) 0.15798(5) 0.02290(19) Uani 1 1 d . . . . .
H5B H 0.375611 0.823300 0.183526 0.027 Uiso 1 1 calc R U . . .
C6B C 0.5964(2) 0.93379(10) 0.18771(5) 0.0246(2) Uani 1 1 d . . . . .
H6B H 0.566517 0.948533 0.233686 0.030 Uiso 1 1 calc R U . . .
C7B C 0.7828(2) 0.57534(8) 0.07736(5) 0.01933(17) Uani 1 1 d . . . . .
H7B1 H 0.734202 0.609072 0.121560 0.023 Uiso 1 1 calc R U . . .
H7B2 H 0.956502 0.577950 0.065914 0.023 Uiso 1 1 calc R U . . .
C8B C 0.76041(18) 0.45485(8) 0.07972(5) 0.01828(16) Uani 1 1 d . . . . .
H8B1 H 0.588613 0.451605 0.093374 0.022 Uiso 1 1 calc R U . . .
H8B2 H 0.802225 0.421659 0.035182 0.022 Uiso 1 1 calc R U . . .
C9B C 0.93029(17) 0.38934(7) 0.12768(5) 0.01572(15) Uani 1 1 d . . . . .
C10B C 0.85669(18) 0.38480(8) 0.19439(5) 0.01824(16) Uani 1 1 d . . . . .
H10B H 0.693331 0.419368 0.209916 0.022 Uiso 1 1 calc R U . . .
C11B C 1.02232(19) 0.32972(9) 0.23817(5) 0.01915(16) Uani 1 1 d . . . . .
H11B H 0.974936 0.326770 0.283964 0.023 Uiso 1 1 calc R U . . .
C12B C 1.25890(18) 0.27890(8) 0.21382(5) 0.01835(16) Uani 1 1 d . . . . .
H12B H 1.376969 0.240416 0.242471 0.022 Uiso 1 1 calc R U . . .
C13B C 1.31832(18) 0.28586(8) 0.14642(5) 0.01804(16) Uani 1 1 d . . . . .
H13B H 1.479305 0.250240 0.129542 0.022 Uiso 1 1 calc R U . . .

loop_
_atom_site_aniso_label
_atom_site_aniso_U_11
_atom_site_aniso_U_22
_atom_site_aniso_U_33
_atom_site_aniso_U_23
_atom_site_aniso_U_13
_atom_site_aniso_U_12
Br1A 0.02065(5) 0.01530(4) 0.02378(5) -0.00491(3) -0.00095(3) -0.00553(3)
S1A 0.01168(8) 0.01206(8) 0.01406(8) -0.00085(6) 0.00040(6) -0.00215(6)
O1A 0.0165(3) 0.0164(3) 0.0199(3) 0.0006(2) 0.0053(2) -0.0036(2)
O2A 0.0166(3) 0.0185(3) 0.0199(3) -0.0011(2) -0.0056(2) -0.0028(2)
N1A 0.0151(3) 0.0127(3) 0.0142(3) -0.0002(2) 0.0022(2) -0.0004(2)
N2A 0.0158(3) 0.0163(3) 0.0140(3) -0.0009(2) 0.0009(2) -0.0028(3)
C1A 0.0163(4) 0.0134(3) 0.0161(3) -0.0019(3) 0.0008(3) -0.0039(3)
C2A 0.0178(4) 0.0124(3) 0.0233(4) 0.0003(3) -0.0030(3) -0.0015(3)
C3A 0.0154(4) 0.0142(4) 0.0210(4) 0.0012(3) -0.0036(3) -0.0018(3)
C4A 0.0129(3) 0.0122(3) 0.0132(3) -0.0005(3) 0.0003(3) -0.0020(3)
C5A 0.0157(4) 0.0137(3) 0.0172(4) -0.0007(3) -0.0036(3) -0.0012(3)
C6A 0.0165(4) 0.0160(4) 0.0181(4) -0.0022(3) -0.0037(3) -0.0020(3)
C7A 0.0141(3) 0.0141(3) 0.0139(3) -0.0018(3) 0.0017(3) -0.0038(3)
C8A 0.0148(4) 0.0208(4) 0.0155(3) -0.0043(3) 0.0021(3) -0.0068(3)
C9A 0.0140(3) 0.0154(4) 0.0138(3) -0.0032(3) 0.0003(3) -0.0044(3)
C10A 0.0156(4) 0.0176(4) 0.0164(4) -0.0018(3) -0.0015(3) -0.0025(3)
C11A 0.0199(4) 0.0166(4) 0.0151(3) 0.0000(3) -0.0016(3) -0.0041(3)
C12A 0.0189(4) 0.0176(4) 0.0150(3) -0.0004(3) 0.0025(3) -0.0036(3)
C13A 0.0159(4) 0.0173(4) 0.0161(4) -0.0002(3) 0.0020(3) -0.0005(3)
Br1B 0.02822(5) 0.01645(5) 0.03288(6) -0.00288(4) -0.01281(4) -0.00711(4)
S1B 0.01895(9) 0.01631(9) 0.01418(9) 0.00120(7) -0.00284(7) -0.00830(7)
O1B 0.0275(4) 0.0302(4) 0.0201(3) 0.0031(3) -0.0008(3) -0.0185(3)
O2B 0.0215(3) 0.0211(3) 0.0182(3) 0.0020(2) -0.0065(2) -0.0049(3)
N1B 0.0264(4) 0.0141(3) 0.0143(3) 0.0011(3) -0.0059(3) -0.0035(3)
N2B 0.0170(3) 0.0173(3) 0.0173(3) 0.0018(3) -0.0026(3) -0.0036(3)
C1B 0.0194(4) 0.0126(4) 0.0227(4) -0.0016(3) -0.0056(3) -0.0038(3)
C2B 0.0372(6) 0.0285(5) 0.0210(4) -0.0005(4) 0.0007(4) -0.0221(5)
C3B 0.0369(6) 0.0300(5) 0.0161(4) -0.0021(4) 0.0031(4) -0.0223(5)
C4B 0.0172(4) 0.0142(3) 0.0147(3) -0.0004(3) -0.0011(3) -0.0055(3)
C5B 0.0268(5) 0.0287(5) 0.0167(4) -0.0044(3) 0.0034(3) -0.0147(4)
C6B 0.0302(5) 0.0284(5) 0.0182(4) -0.0071(4) 0.0015(4) -0.0132(4)
C7B 0.0276(5) 0.0145(4) 0.0188(4) 0.0031(3) -0.0108(3) -0.0080(3)
C8B 0.0190(4) 0.0131(4) 0.0242(4) 0.0011(3) -0.0086(3) -0.0046(3)
C9B 0.0165(4) 0.0116(3) 0.0201(4) 0.0002(3) -0.0041(3) -0.0043(3)
C10B 0.0173(4) 0.0155(4) 0.0211(4) -0.0010(3) 0.0001(3) -0.0024(3)
C11B 0.0214(4) 0.0188(4) 0.0170(4) 0.0002(3) -0.0001(3) -0.0044(3)
C12B 0.0186(4) 0.0192(4) 0.0177(4) 0.0031(3) -0.0031(3) -0.0049(3)
C13B 0.0155(4) 0.0199(4) 0.0184(4) 0.0026(3) -0.0020(3) -0.0031(3)

loop_
_atom_type_symbol
_atom_type_description
_atom_type_scat_dispersion_real
_atom_type_scat_dispersion_imag
_atom_type_scat_source
C C 0.0033 0.0016 'International Tables Vol C Tables 4.2.6.8 and 6.1.1.4'
H H 0.0000 0.0000 'International Tables Vol C Tables 4.2.6.8 and 6.1.1.4'
N N 0.0061 0.0033 'International Tables Vol C Tables 4.2.6.8 and 6.1.1.4'
O O 0.0106 0.0060 'International Tables Vol C Tables 4.2.6.8 and 6.1.1.4'
S S 0.1246 0.1234 'International Tables Vol C Tables 4.2.6.8 and 6.1.1.4'
Br Br -0.2901 2.4595 'International Tables Vol C Tables 4.2.6.8 and 6.1.1.4'

loop_
_geom_angle_atom_site_label_1
_geom_angle_atom_site_label_2
_geom_angle_atom_site_label_3
_geom_angle
_geom_angle_site_symmetry_1
_geom_angle_site_symmetry_3
_geom_angle_publ_flag
O2A S1A O1A 119.39(5) . . ?
O2A S1A N1A 109.85(4) . . ?
O1A S1A N1A 106.02(4) . . ?
O2A S1A C4A 106.45(4) . . ?
O1A S1A C4A 107.13(4) . . ?
N1A S1A C4A 107.46(4) . . ?
C7A N1A S1A 121.06(6) . . ?
C7A N1A H1NA 118.8(11) . . ?
S1A N1A H1NA 115.9(11) . . ?
C13A N2A C9A 118.15(8) . . ?
C2A C1A C6A 121.82(8) . . ?
C2A C1A Br1A 119.31(7) . . ?
C6A C1A Br1A 118.87(7) . . ?
C1A C2A C3A 119.11(9) . . ?
C1A C2A H2A 120.4 . . ?
C3A C2A H2A 120.4 . . ?
C2A C3A C4A 119.43(9) . . ?
C2A C3A H3A 120.3 . . ?
C4A C3A H3A 120.3 . . ?
C5A C4A C3A 120.90(8) . . ?
C5A C4A S1A 118.86(7) . . ?
C3A C4A S1A 120.17(7) . . ?
C6A C5A C4A 119.94(8) . . ?
C6A C5A H5A 120.0 . . ?
C4A C5A H5A 120.0 . . ?
C5A C6A C1A 118.80(9) . . ?
C5A C6A H6A 120.6 . . ?
C1A C6A H6A 120.6 . . ?
N1A C7A C8A 111.72(7) . . ?
N1A C7A H7A1 109.3 . . ?
C8A C7A H7A1 109.3 . . ?
N1A C7A H7A2 109.3 . . ?
C8A C7A H7A2 109.3 . . ?
H7A1 C7A H7A2 107.9 . . ?
C9A C8A C7A 111.11(7) . . ?
C9A C8A H8A1 109.4 . . ?
C7A C8A H8A1 109.4 . . ?
C9A C8A H8A2 109.4 . . ?
C7A C8A H8A2 109.4 . . ?
H8A1 C8A H8A2 108.0 . . ?
N2A C9A C10A 121.81(8) . . ?
N2A C9A C8A 115.96(8) . . ?
C10A C9A C8A 122.21(8) . . ?
C11A C10A C9A 119.47(9) . . ?
C11A C10A H10A 120.3 . . ?
C9A C10A H10A 120.3 . . ?
C12A C11A C10A 118.77(9) . . ?
C12A C11A H11A 120.6 . . ?
C10A C11A H11A 120.6 . . ?
C11A C12A C13A 118.44(8) . . ?
C11A C12A H12A 120.8 . . ?
C13A C12A H12A 120.8 . . ?
N2A C13A C12A 123.36(9) . . ?
N2A C13A H13A 118.3 . . ?
C12A C13A H13A 118.3 . . ?
O2B S1B O1B 119.71(5) . . ?
O2B S1B N1B 106.48(5) . . ?
O1B S1B N1B 108.73(5) . . ?
O2B S1B C4B 108.60(4) . . ?
O1B S1B C4B 106.33(5) . . ?
N1B S1B C4B 106.28(5) . . ?
C7B N1B S1B 119.94(7) . . ?
C7B N1B H1NB 118.1(12) . . ?
S1B N1B H1NB 113.8(12) . . ?
C13B N2B C9B 118.37(8) . . ?
C6B C1B C2B 121.85(9) . . ?
C6B C1B Br1B 119.76(8) . . ?
C2B C1B Br1B 118.38(8) . . ?
C1B C2B C3B 119.16(10) . . ?
C1B C2B H2B 120.4 . . ?
C3B C2B H2B 120.4 . . ?
C2B C3B C4B 119.54(9) . . ?
C2B C3B H3B 120.2 . . ?
C4B C3B H3B 120.2 . . ?
C5B C4B C3B 120.85(9) . . ?
C5B C4B S1B 120.41(7) . . ?
C3B C4B S1B 118.69(7) . . ?
C4B C5B C6B 119.61(9) . . ?
C4B C5B H5B 120.2 . . ?
C6B C5B H5B 120.2 . . ?
C1B C6B C5B 118.99(9) . . ?
C1B C6B H6B 120.5 . . ?
C5B C6B H6B 120.5 . . ?
N1B C7B C8B 111.60(8) . . ?
N1B C7B H7B1 109.3 . . ?
C8B C7B H7B1 109.3 . . ?
N1B C7B H7B2 109.3 . . ?
C8B C7B H7B2 109.3 . . ?
H7B1 C7B H7B2 108.0 . . ?
C9B C8B C7B 110.31(8) . . ?
C9B C8B H8B1 109.6 . . ?
C7B C8B H8B1 109.6 . . ?
C9B C8B H8B2 109.6 . . ?
C7B C8B H8B2 109.6 . . ?
H8B1 C8B H8B2 108.1 . . ?
N2B C9B C10B 121.65(9) . . ?
N2B C9B C8B 117.22(9) . . ?
C10B C9B C8B 121.05(9) . . ?
C11B C10B C9B 119.80(9) . . ?
C11B C10B H10B 120.1 . . ?
C9B C10B H10B 120.1 . . ?
C10B C11B C12B 118.72(9) . . ?
C10B C11B H11B 120.6 . . ?
C12B C11B H11B 120.6 . . ?
C11B C12B C13B 118.22(9) . . ?
C11B C12B H12B 120.9 . . ?
C13B C12B H12B 120.9 . . ?
N2B C13B C12B 123.23(9) . . ?
N2B C13B H13B 118.4 . . ?
C12B C13B H13B 118.4 . . ?

loop_
_geom_bond_atom_site_label_1
_geom_bond_atom_site_label_2
_geom_bond_distance
_geom_bond_site_symmetry_2
_geom_bond_publ_flag
Br1A C1A 1.8943(9) . ?
S1A O2A 1.4370(7) . ?
S1A O1A 1.4416(7) . ?
S1A N1A 1.6007(8) . ?
S1A C4A 1.7732(9) . ?
N1A C7A 1.4641(12) . ?
N1A H1NA 0.864(17) . ?
N2A C13A 1.3437(12) . ?
N2A C9A 1.3497(12) . ?
C1A C2A 1.3888(13) . ?
C1A C6A 1.3907(13) . ?
C2A C3A 1.3929(13) . ?
C2A H2A 0.9500 . ?
C3A C4A 1.3941(13) . ?
C3A H3A 0.9500 . ?
C4A C5A 1.3904(12) . ?
C5A C6A 1.3894(13) . ?
C5A H5A 0.9500 . ?
C6A H6A 0.9500 . ?
C7A C8A 1.5311(13) . ?
C7A H7A1 0.9900 . ?
C7A H7A2 0.9900 . ?
C8A C9A 1.5044(13) . ?
C8A H8A1 0.9900 . ?
C8A H8A2 0.9900 . ?
C9A C10A 1.3949(13) . ?
C10A C11A 1.3900(13) . ?
C10A H10A 0.9500 . ?
C11A C12A 1.3883(14) . ?
C11A H11A 0.9500 . ?
C12A C13A 1.3893(13) . ?
C12A H12A 0.9500 . ?
C13A H13A 0.9500 . ?
Br1B C1B 1.8907(9) . ?
S1B O2B 1.4364(8) . ?
S1B O1B 1.4387(8) . ?
S1B N1B 1.6019(9) . ?
S1B C4B 1.7687(9) . ?
N1B C7B 1.4663(13) . ?
N1B H1NB 0.836(18) . ?
N2B C13B 1.3435(12) . ?
N2B C9B 1.3442(12) . ?
C1B C6B 1.3811(15) . ?
C1B C2B 1.3839(15) . ?
C2B C3B 1.3875(15) . ?
C2B H2B 0.9500 . ?
C3B C4B 1.3903(13) . ?
C3B H3B 0.9500 . ?
C4B C5B 1.3885(13) . ?
C5B C6B 1.3920(15) . ?
C5B H5B 0.9500 . ?
C6B H6B 0.9500 . ?
C7B C8B 1.5172(13) . ?
C7B H7B1 0.9900 . ?
C7B H7B2 0.9900 . ?
C8B C9B 1.5028(13) . ?
C8B H8B1 0.9900 . ?
C8B H8B2 0.9900 . ?
C9B C10B 1.3899(14) . ?
C10B C11B 1.3858(14) . ?
C10B H10B 0.9500 . ?
C11B C12B 1.3887(14) . ?
C11B H11B 0.9500 . ?
C12B C13B 1.3898(14) . ?
C12B H12B 0.9500 . ?
C13B H13B 0.9500 . ?

loop_
_geom_hbond_atom_site_label_D
_geom_hbond_atom_site_label_H
_geom_hbond_atom_site_label_A
_geom_hbond_distance_DH
_geom_hbond_distance_HA
_geom_hbond_distance_DA
_geom_hbond_angle_DHA
_geom_hbond_site_symmetry_A
_geom_hbond_publ_flag
N1A H1NA N2A 0.864(17) 2.062(17) 2.9246(12) 175.8(15) 2_766 yes
C5A H5A O1A 0.95 2.55 3.1945(12) 125.6 1_655 yes
C6A H6A Br1B 0.95 3.11 3.8102(10) 131.4 2_776 yes
C12A H12A O1B 0.95 2.64 3.2482(12) 122.4 1_655 yes
C13A H13A O1A 0.95 2.61 3.3664(12) 137.0 2_766 yes
N1B H1NB N2B 0.836(18) 2.061(18) 2.8918(12) 172.7(17) 2_765 yes
C7B H7B2 O1B 0.99 2.62 3.3967(12) 135.1 1_655 yes
C13B H13B Br1B 0.95 3.06 3.7789(10) 133.5 1_645 yes

loop_
_geom_torsion_atom_site_label_1
_geom_torsion_atom_site_label_2
_geom_torsion_atom_site_label_3
_geom_torsion_atom_site_label_4
_geom_torsion
_geom_torsion_site_symmetry_1
_geom_torsion_site_symmetry_2
_geom_torsion_site_symmetry_3
_geom_torsion_site_symmetry_4
_geom_torsion_publ_flag
O2A S1A N1A C7A 46.22(8) . . . . ?
O1A S1A N1A C7A 176.50(7) . . . . ?
C4A S1A N1A C7A -69.19(8) . . . . ?
C6A C1A C2A C3A 0.27(15) . . . . ?
Br1A C1A C2A C3A 179.81(7) . . . . ?
C1A C2A C3A C4A 0.19(14) . . . . ?
C2A C3A C4A C5A -0.87(14) . . . . ?
C2A C3A C4A S1A 175.90(7) . . . . ?
O2A S1A C4A C5A -154.60(7) . . . . ?
O1A S1A C4A C5A 76.61(8) . . . . ?
N1A S1A C4A C5A -36.95(8) . . . . ?
O2A S1A C4A C3A 28.57(9) . . . . ?
O1A S1A C4A C3A -100.22(8) . . . . ?
N1A S1A C4A C3A 146.21(7) . . . . ?
C3A C4A C5A C6A 1.09(14) . . . . ?
S1A C4A C5A C6A -175.72(7) . . . . ?
C4A C5A C6A C1A -0.62(14) . . . . ?
C2A C1A C6A C5A -0.05(14) . . . . ?
Br1A C1A C6A C5A -179.59(7) . . . . ?
S1A N1A C7A C8A -93.74(9) . . . . ?
N1A C7A C8A C9A -173.93(8) . . . . ?
C13A N2A C9A C10A 0.53(13) . . . . ?
C13A N2A C9A C8A -178.03(8) . . . . ?
C7A C8A C9A N2A 67.71(11) . . . . ?
C7A C8A C9A C10A -110.84(10) . . . . ?
N2A C9A C10A C11A -0.01(14) . . . . ?
C8A C9A C10A C11A 178.46(9) . . . . ?
C9A C10A C11A C12A -0.51(14) . . . . ?
C10A C11A C12A C13A 0.50(14) . . . . ?
C9A N2A C13A C12A -0.54(14) . . . . ?
C11A C12A C13A N2A 0.02(15) . . . . ?
O2B S1B N1B C7B 177.93(7) . . . . ?
O1B S1B N1B C7B -51.83(9) . . . . ?
C4B S1B N1B C7B 62.27(8) . . . . ?
C6B C1B C2B C3B -0.50(19) . . . . ?
Br1B C1B C2B C3B 179.54(10) . . . . ?
C1B C2B C3B C4B 0.4(2) . . . . ?
C2B C3B C4B C5B 0.05(18) . . . . ?
C2B C3B C4B S1B -177.39(10) . . . . ?
O2B S1B C4B C5B 131.83(9) . . . . ?
O1B S1B C4B C5B 1.77(10) . . . . ?
N1B S1B C4B C5B -113.96(9) . . . . ?
O2B S1B C4B C3B -50.72(10) . . . . ?
O1B S1B C4B C3B 179.22(9) . . . . ?
N1B S1B C4B C3B 63.49(10) . . . . ?
C3B C4B C5B C6B -0.40(18) . . . . ?
S1B C4B C5B C6B 177.00(9) . . . . ?
C2B C1B C6B C5B 0.16(18) . . . . ?
Br1B C1B C6B C5B -179.89(9) . . . . ?
C4B C5B C6B C1B 0.29(18) . . . . ?
S1B N1B C7B C8B 114.88(9) . . . . ?
N1B C7B C8B C9B 177.41(9) . . . . ?
C13B N2B C9B C10B 0.29(14) . . . . ?
C13B N2B C9B C8B 176.91(8) . . . . ?
C7B C8B C9B N2B -89.80(11) . . . . ?
C7B C8B C9B C10B 86.83(11) . . . . ?
N2B C9B C10B C11B 0.61(14) . . . . ?
C8B C9B C10B C11B -175.87(9) . . . . ?
C9B C10B C11B C12B -0.76(15) . . . . ?
C10B C11B C12B C13B 0.03(15) . . . . ?
C9B N2B C13B C12B -1.07(15) . . . . ?
C11B C12B C13B N2B 0.91(15) . . . . ?
